data_2013847
loop_
_publ_author_name
'Andrade, L.C.R.'
'Paix\~ao, J.A.'
'de Almeida, M.J.M.'
'Tavares da Silva, E.J.'
'S\'a e Melo, M.L.'
'Fernandes Roleira, F.M.'

_publ_section_title
;
 3\b,7\a,12\a-Triformyloxy-24-nor-5\b-chol-22-ene
;
_journal_issue 1
_journal_name_full 'Acta Crystallographica Section C'
_journal_page_first o82
_journal_page_last o83
_journal_paper_doi 10.1107/S0108270103024521
_journal_volume 60
_journal_year 2004
_chemical_formula_iupac 'C26 H38 O6'
_chemical_formula_moiety 'C26 H38 O6'
_chemical_formula_sum 'C26 H38 O6'
_chemical_formula_weight 446.56
_chemical_name_common
;
3\b,7\a,12\a-triformyloxy-24-nor-5\b-chol-22-ene
;
_chemical_name_systematic
;
24-nor-5\b-chol-22-ene-3\b,7\a,12\a-triyl triformate
;
_space_group_IT_number 19
_symmetry_cell_setting orthorhombic
_symmetry_space_group_name_Hall 'P 2ac 2ab'
_symmetry_space_group_name_H-M 'P 21 21 21'
_atom_sites_solution_hydrogens geom
_atom_sites_solution_primary direct
_atom_sites_solution_secondary difmap
_audit_creation_method SHELXL-97
_cell_angle_alpha 90.00
_cell_angle_beta 90.00
_cell_angle_gamma 90.00
_cell_formula_units_Z 4
_cell_length_a 7.365(3)
_cell_length_b 15.5549(12)
_cell_length_c 21.199(4)
_cell_measurement_reflns_used 25
_cell_measurement_temperature 293(2)
_cell_measurement_theta_max 28.69
_cell_measurement_theta_min 22.74
_cell_volume 2428.6(11)
_computing_cell_refinement 'CAD-4 software (Enraf-Nonius, 1989)'
_computing_data_collection 'CAD-4 software (Enraf-Nonius, 1989)'
_computing_data_reduction 'PLATON (Spek,2003)'
_computing_molecular_graphics 'ORTEPII (Johnson,1976)'
_computing_publication_material 'SHELXL97 (Sheldrick, 1997)'
_computing_structure_refinement 'SHELXL97 (Sheldrick, 1997)'
_computing_structure_solution 'SHELXS97 (Sheldrick, 1997)'
_diffrn_ambient_temperature 293(2)
_diffrn_measured_fraction_theta_full 1.000
_diffrn_measured_fraction_theta_max 1.000
_diffrn_measurement_device_type 'Enraf--Nonius MACH-3 diffractometer'
_diffrn_measurement_method 'profile data from \w-2\q scans'
_diffrn_radiation_monochromator graphite
_diffrn_radiation_source 'fine-focus sealed tube'
_diffrn_radiation_type CuK\a
_diffrn_radiation_wavelength 1.54180
_diffrn_reflns_av_R_equivalents 0.0313
_diffrn_reflns_av_sigmaI/netI 0.0196
_diffrn_reflns_limit_h_max 9
_diffrn_reflns_limit_h_min 0
_diffrn_reflns_limit_k_max 19
_diffrn_reflns_limit_k_min 0
_diffrn_reflns_limit_l_max 26
_diffrn_reflns_limit_l_min -26
_diffrn_reflns_number 4523
_diffrn_reflns_theta_full 71.79
_diffrn_reflns_theta_max 71.93
_diffrn_reflns_theta_min 4.17
_diffrn_standards_decay_% 9.9
_diffrn_standards_interval_count 200
_diffrn_standards_number 3
_exptl_absorpt_coefficient_mu 0.690
_exptl_absorpt_correction_T_max 0.847
_exptl_absorpt_correction_T_min 0.744
_exptl_absorpt_correction_type psi-scan
_exptl_absorpt_process_details 'North et al., 1968'
_exptl_crystal_colour colourless
_exptl_crystal_density_diffrn 1.221
_exptl_crystal_density_method 'not measured'
_exptl_crystal_description prism
_exptl_crystal_F_000 968
_exptl_crystal_size_max 0.37
_exptl_crystal_size_mid 0.24
_exptl_crystal_size_min 0.24
_refine_diff_density_max 0.154
_refine_diff_density_min -0.133
_refine_ls_extinction_method none
_refine_ls_goodness_of_fit_ref 1.028
_refine_ls_hydrogen_treatment constr
_refine_ls_matrix_type full
_refine_ls_number_parameters 292
_refine_ls_number_reflns 2731
_refine_ls_number_restraints 0
_refine_ls_restrained_S_all 1.028
_refine_ls_R_factor_all 0.0471
_refine_ls_R_factor_gt 0.0353
_refine_ls_shift/su_max 0.000
_refine_ls_shift/su_mean 0.000
_refine_ls_structure_factor_coef Fsqd
_refine_ls_weighting_details 'calc w=1/[\s^2^(Fo^2^)+(0.0653P)^2^+0.1429P] where P=(Fo^2^+2Fc^2^)/3'
_refine_ls_weighting_scheme calc
_refine_ls_wR_factor_gt 0.0936
_refine_ls_wR_factor_ref 0.1008
_reflns_number_gt 2293
_reflns_number_total 2731
_reflns_threshold_expression I>2\s(I)
_cod_data_source_file sk1674.cif
_cod_data_source_block I
_cod_original_cell_volume 2428.6(10)
_cod_database_code 2013847
_cod_database_fobs_code 2013847

loop_
_symmetry_equiv_pos_as_xyz
'x, y, z'
'-x+1/2, -y, z+1/2'
'x+1/2, -y+1/2, -z'
'-x, y+1/2, -z+1/2'

loop_
_atom_site_label
_atom_site_fract_x
_atom_site_fract_y
_atom_site_fract_z
_atom_site_U_iso_or_equiv
_atom_site_adp_type
_atom_site_calc_flag
_atom_site_refinement_flags
_atom_site_occupancy
_atom_site_disorder_assembly
_atom_site_disorder_group
_atom_site_type_symbol
O3 0.0370(3) 0.24038(11) 0.37737(8) 0.0618(4) Uani d . 1 . . O
O7 0.4243(2) 0.50124(10) 0.26668(7) 0.0508(4) Uani d . 1 . . O
O12 0.5049(2) 0.31762(9) 0.09711(7) 0.0514(4) Uani d . 1 . . O
O31 0.1860(4) 0.27531(13) 0.46646(9) 0.0798(6) Uani d . 1 . . O
O71 0.4452(5) 0.63027(15) 0.31288(13) 0.1208(11) Uani d . 1 . . O
O121 0.4815(4) 0.20550(12) 0.03007(11) 0.0856(7) Uani d . 1 . . O
C1 0.0132(4) 0.25933(16) 0.23814(12) 0.0602(6) Uani d . 1 . . C
H1A -0.1000 0.2495 0.2604 0.090 Uiso calc R 1 . . H
H1B 0.0045 0.2307 0.1976 0.090 Uiso calc R 1 . . H
C2 0.1675(4) 0.21842(14) 0.27578(12) 0.0598(6) Uani d . 1 . . C
H2A 0.1404 0.1581 0.2826 0.090 Uiso calc R 1 . . H
H2B 0.2788 0.2219 0.2514 0.090 Uiso calc R 1 . . H
C3 0.1960(3) 0.26166(14) 0.33864(11) 0.0514(5) Uani d . 1 . . C
H3 0.3055 0.2384 0.3586 0.062 Uiso calc R 1 . . H
C4 0.2162(3) 0.35778(13) 0.33076(10) 0.0463(5) Uani d . 1 . . C
H4A 0.3319 0.3694 0.3106 0.070 Uiso calc R 1 . . H
H4B 0.2188 0.3841 0.3722 0.070 Uiso calc R 1 . . H
C5 0.0652(3) 0.40013(13) 0.29184(10) 0.0461(5) Uani d . 1 . . C
H5 -0.0478 0.3928 0.3157 0.069 Uiso calc R 1 . . H
C6 0.0974(3) 0.49711(15) 0.28592(11) 0.0550(6) Uani d . 1 . . C
H6A -0.0150 0.5242 0.2728 0.082 Uiso calc R 1 . . H
H6B 0.1283 0.5197 0.3272 0.082 Uiso calc R 1 . . H
C7 0.2455(3) 0.52208(13) 0.23995(10) 0.0479(5) Uani d . 1 . . C
H7 0.2392 0.5843 0.2328 0.058 Uiso calc R 1 . . H
C8 0.2309(3) 0.47658(12) 0.17678(9) 0.0409(4) Uani d . 1 . . C
H8 0.1261 0.5009 0.1546 0.061 Uiso calc R 1 . . H
C9 0.1986(3) 0.37844(12) 0.18302(10) 0.0400(4) Uani d . 1 . . C
H9 0.3071 0.3541 0.2029 0.060 Uiso calc R 1 . . H
C10 0.0354(3) 0.35731(15) 0.22679(10) 0.0474(5) Uani d . 1 . . C
C11 0.1837(3) 0.33797(15) 0.11684(10) 0.0513(5) Uani d . 1 . . C
H11A 0.1757 0.2760 0.1214 0.077 Uiso calc R 1 . . H
H11B 0.0718 0.3575 0.0974 0.077 Uiso calc R 1 . . H
C12 0.3409(3) 0.35871(13) 0.07256(9) 0.0436(5) Uani d . 1 . . C
H12 0.3142 0.3359 0.0305 0.052 Uiso calc R 1 . . H
C13 0.3791(3) 0.45545(12) 0.06769(9) 0.0392(4) Uani d . 1 . . C
C14 0.3970(3) 0.49118(12) 0.13539(9) 0.0391(4) Uani d . 1 . . C
H14 0.4968 0.4594 0.1552 0.059 Uiso calc R 1 . . H
C15 0.4659(4) 0.58273(13) 0.12531(10) 0.0529(6) Uani d . 1 . . C
H15A 0.5291 0.6037 0.1624 0.079 Uiso calc R 1 . . H
H15B 0.3667 0.6215 0.1155 0.079 Uiso calc R 1 . . H
C16 0.5961(4) 0.57386(14) 0.06910(10) 0.0550(6) Uani d . 1 . . C
H16A 0.7209 0.5795 0.0831 0.082 Uiso calc R 1 . . H
H16B 0.5719 0.6184 0.0382 0.082 Uiso calc R 1 . . H
C17 0.5647(3) 0.48375(13) 0.03969(9) 0.0413(4) Uani d . 1 . . C
H17 0.6573 0.4454 0.0573 0.062 Uiso calc R 1 . . H
C18 0.2224(3) 0.49746(17) 0.03086(11) 0.0549(5) Uani d . 1 . . C
H18A 0.2112 0.4705 -0.0097 0.082 Uiso calc R 1 . . H
H18B 0.2470 0.5576 0.0254 0.082 Uiso calc R 1 . . H
H18C 0.1112 0.4904 0.0539 0.082 Uiso calc R 1 . . H
C19 -0.1458(3) 0.3886(2) 0.19834(13) 0.0723(8) Uani d . 1 . . C
H19A -0.2407 0.3823 0.2290 0.108 Uiso calc R 1 . . H
H19B -0.1743 0.3548 0.1617 0.108 Uiso calc R 1 . . H
H19C -0.1350 0.4479 0.1866 0.108 Uiso calc R 1 . . H
C20 0.5918(3) 0.48459(14) -0.03252(9) 0.0456(5) Uani d . 1 . . C
H20 0.5073 0.5263 -0.0510 0.068 Uiso calc R 1 . . H
C21 0.5581(4) 0.39676(15) -0.06291(10) 0.0577(6) Uani d . 1 . . C
H21A 0.5913 0.3990 -0.1067 0.087 Uiso calc R 1 . . H
H21B 0.4318 0.3822 -0.0593 0.087 Uiso calc R 1 . . H
H21C 0.6299 0.3540 -0.0419 0.087 Uiso calc R 1 . . H
C22 0.7822(3) 0.51279(17) -0.04687(11) 0.0570(6) Uani d . 1 . . C
H22 0.8743 0.4743 -0.0368 0.068 Uiso calc R 1 . . H
C23 0.8321(4) 0.5855(2) -0.07201(13) 0.0746(8) Uani d . 1 . . C
H23A 0.7453 0.6263 -0.0830 0.090 Uiso calc R 1 . . H
H23B 0.9545 0.5967 -0.0789 0.090 Uiso calc R 1 . . H
C31 0.0556(5) 0.24857(17) 0.43939(13) 0.0670(7) Uani d . 1 . . C
H31 -0.0425 0.2318 0.4641 0.080 Uiso calc R 1 . . H
C71 0.5043(5) 0.56067(18) 0.30160(12) 0.0744(9) Uani d . 1 . . C
H71 0.6166 0.5469 0.3189 0.089 Uiso calc R 1 . . H
C121 0.5552(4) 0.24346(14) 0.07129(13) 0.0643(7) Uani d . 1 . . C
H121 0.6602 0.2185 0.0874 0.077 Uiso calc R 1 . . H

loop_
_atom_site_aniso_label
_atom_site_aniso_U_11
_atom_site_aniso_U_22
_atom_site_aniso_U_33
_atom_site_aniso_U_12
_atom_site_aniso_U_13
_atom_site_aniso_U_23
O3 0.0637(11) 0.0610(10) 0.0607(10) -0.0044(9) 0.0051(8) 0.0080(8)
O7 0.0585(9) 0.0465(8) 0.0474(7) -0.0070(7) -0.0060(7) -0.0093(6)
O12 0.0578(9) 0.0372(7) 0.0592(9) 0.0086(7) -0.0053(8) -0.0056(6)
O31 0.0967(16) 0.0787(13) 0.0640(11) 0.0100(13) -0.0094(12) 0.0008(10)
O71 0.174(3) 0.0777(15) 0.1104(18) -0.0260(18) -0.013(2) -0.0489(14)
O121 0.1141(18) 0.0525(9) 0.0903(13) -0.0053(12) 0.0278(14) -0.0266(10)
C1 0.0632(15) 0.0586(13) 0.0587(13) -0.0206(12) 0.0003(13) -0.0055(11)
C2 0.0741(16) 0.0389(10) 0.0664(14) -0.0030(12) 0.0082(14) -0.0032(10)
C3 0.0539(13) 0.0439(11) 0.0564(12) 0.0026(10) 0.0017(11) 0.0027(10)
C4 0.0490(12) 0.0402(10) 0.0498(11) 0.0010(10) -0.0033(10) -0.0021(9)
C5 0.0413(11) 0.0465(11) 0.0503(11) 0.0072(9) 0.0063(9) -0.0004(9)
C6 0.0629(14) 0.0458(12) 0.0562(12) 0.0169(11) 0.0104(11) -0.0032(10)
C7 0.0604(13) 0.0336(9) 0.0498(11) 0.0070(10) 0.0033(10) -0.0053(8)
C8 0.0416(10) 0.0366(9) 0.0445(10) 0.0065(9) -0.0045(8) -0.0032(8)
C9 0.0372(10) 0.0386(9) 0.0442(10) -0.0010(8) -0.0033(8) -0.0044(8)
C10 0.0365(10) 0.0548(11) 0.0507(11) -0.0027(10) -0.0042(9) -0.0001(10)
C11 0.0510(13) 0.0519(12) 0.0511(11) -0.0114(10) -0.0038(10) -0.0127(10)
C12 0.0463(11) 0.0436(10) 0.0409(10) -0.0034(9) -0.0066(9) -0.0087(8)
C13 0.0391(10) 0.0395(10) 0.0388(9) 0.0031(8) -0.0067(8) -0.0029(8)
C14 0.0430(11) 0.0339(9) 0.0406(9) 0.0012(9) -0.0053(8) -0.0040(7)
C15 0.0692(15) 0.0386(10) 0.0509(11) -0.0075(11) 0.0039(11) -0.0053(9)
C16 0.0698(16) 0.0460(11) 0.0491(11) -0.0132(11) 0.0005(12) -0.0041(9)
C17 0.0421(10) 0.0415(9) 0.0402(9) 0.0002(9) -0.0061(8) -0.0009(8)
C18 0.0469(12) 0.0651(13) 0.0525(12) 0.0089(12) -0.0107(10) 0.0029(11)
C19 0.0369(12) 0.111(2) 0.0691(16) 0.0025(14) -0.0049(12) 0.0091(16)
C20 0.0471(11) 0.0482(11) 0.0414(10) 0.0068(10) -0.0041(9) 0.0024(9)
C21 0.0738(16) 0.0580(13) 0.0415(10) 0.0037(13) -0.0028(11) -0.0059(10)
C22 0.0512(13) 0.0695(15) 0.0504(12) 0.0083(12) 0.0006(10) 0.0026(11)
C23 0.0645(17) 0.0846(19) 0.0747(17) -0.0059(16) 0.0108(15) 0.0047(15)
C31 0.0812(19) 0.0569(14) 0.0628(15) 0.0119(15) 0.0100(15) 0.0098(12)
C71 0.098(2) 0.0724(17) 0.0522(13) -0.0291(17) -0.0047(15) -0.0159(12)
C121 0.0804(18) 0.0373(11) 0.0752(16) 0.0066(12) 0.0256(15) 0.0028(11)

loop_
_atom_type_symbol
_atom_type_description
_atom_type_scat_dispersion_real
_atom_type_scat_dispersion_imag
_atom_type_scat_source
C C 0.0181 0.0091 'International Tables Vol C Tables 4.2.6.8 and 6.1.1.4'
O O 0.0492 0.0322 'International Tables Vol C Tables 4.2.6.8 and 6.1.1.4'
H H 0.0000 0.0000 'International Tables Vol C Tables 4.2.6.8 and 6.1.1.4'

loop_
_geom_angle_atom_site_label_1
_geom_angle_atom_site_label_2
_geom_angle_atom_site_label_3
_geom_angle
C121 O12 C12 117.6(2)
C71 O7 C7 117.4(2)
O12 C12 C11 108.40(17)
O12 C12 C13 107.53(16)
C11 C12 C13 112.84(18)
O12 C12 H12 109.3
C11 C12 H12 109.3
C13 C12 H12 109.3
C31 O3 C3 116.7(2)
C11 C9 C8 109.58(17)
C11 C9 C10 113.73(17)
C8 C9 C10 112.22(17)
C11 C9 H9 107.0
C8 C9 H9 107.0
C10 C9 H9 107.0
C8 C14 C15 119.13(17)
C8 C14 C13 114.41(16)
C15 C14 C13 103.54(16)
C8 C14 H14 106.3
C15 C14 H14 106.3
C13 C14 H14 106.3
C7 C8 C14 112.46(17)
C7 C8 C9 113.24(16)
C14 C8 C9 108.64(16)
C7 C8 H8 107.4
C14 C8 H8 107.4
C9 C8 H8 107.4
O3 C3 C2 106.4(2)
O3 C3 C4 111.31(19)
C2 C3 C4 110.94(19)
O3 C3 H3 109.4
C2 C3 H3 109.4
C4 C3 H3 109.4
C7 C6 C5 114.67(17)
C7 C6 H6A 108.6
C5 C6 H6A 108.6
C7 C6 H6B 108.6
C5 C6 H6B 108.6
H6A C6 H6B 107.6
O7 C7 C6 109.93(17)
O7 C7 C8 107.47(16)
C6 C7 C8 113.42(19)
O7 C7 H7 108.6
C6 C7 H7 108.6
C8 C7 H7 108.6
C12 C13 C18 108.24(18)
C12 C13 C14 107.82(16)
C18 C13 C14 112.49(18)
C12 C13 C17 117.70(17)
C18 C13 C17 110.23(16)
C14 C13 C17 100.24(15)
C6 C5 C4 110.76(19)
C6 C5 C10 111.89(18)
C4 C5 C10 113.41(18)
C6 C5 H5 106.8
C4 C5 H5 106.8
C10 C5 H5 106.8
C12 C11 C9 114.84(17)
C12 C11 H11A 108.6
C9 C11 H11A 108.6
C12 C11 H11B 108.6
C9 C11 H11B 108.6
H11A C11 H11B 107.5
C19 C10 C5 109.6(2)
C19 C10 C1 106.2(2)
C5 C10 C1 107.43(19)
C19 C10 C9 111.65(18)
C5 C10 C9 109.38(17)
C1 C10 C9 112.46(19)
C20 C17 C16 111.81(17)
C20 C17 C13 119.66(17)
C16 C17 C13 103.50(17)
C20 C17 H17 107.1
C16 C17 H17 107.1
C13 C17 H17 107.1
C3 C2 C1 112.3(2)
C3 C2 H2A 109.1
C1 C2 H2A 109.1
C3 C2 H2B 109.1
C1 C2 H2B 109.1
H2A C2 H2B 107.9
C13 C18 H18A 109.5
C13 C18 H18B 109.5
H18A C18 H18B 109.5
C13 C18 H18C 109.5
H18A C18 H18C 109.5
H18B C18 H18C 109.5
C14 C15 C16 103.43(16)
C14 C15 H15A 111.1
C16 C15 H15A 111.1
C14 C15 H15B 111.1
C16 C15 H15B 111.1
H15A C15 H15B 109.0
C20 C21 H21A 109.5
C20 C21 H21B 109.5
H21A C21 H21B 109.5
C20 C21 H21C 109.5
H21A C21 H21C 109.5
H21B C21 H21C 109.5
C2 C1 C10 114.3(2)
C2 C1 H1A 108.7
C10 C1 H1A 108.7
C2 C1 H1B 108.7
C10 C1 H1B 108.7
H1A C1 H1B 107.6
C22 C20 C21 109.1(2)
C22 C20 C17 108.92(18)
C21 C20 C17 112.87(18)
C22 C20 H20 108.6
C21 C20 H20 108.6
C17 C20 H20 108.6
O121 C121 O12 127.4(3)
O121 C121 H121 116.3
O12 C121 H121 116.3
C23 C22 C20 126.9(3)
C23 C22 H22 116.6
C20 C22 H22 116.6
O71 C71 O7 125.8(4)
O71 C71 H71 117.1
O7 C71 H71 117.1
C10 C19 H19A 109.5
C10 C19 H19B 109.5
H19A C19 H19B 109.5
C10 C19 H19C 109.5
H19A C19 H19C 109.5
H19B C19 H19C 109.5
C15 C16 C17 107.46(17)
C15 C16 H16A 110.2
C17 C16 H16A 110.2
C15 C16 H16B 110.2
C17 C16 H16B 110.2
H16A C16 H16B 108.5
C3 C4 C5 114.38(19)
C3 C4 H4A 108.7
C5 C4 H4A 108.7
C3 C4 H4B 108.7
C5 C4 H4B 108.7
H4A C4 H4B 107.6
C22 C23 H23A 120.0
C22 C23 H23B 120.0
H23A C23 H23B 120.0
O31 C31 O3 126.3(3)
O31 C31 H31 116.8
O3 C31 H31 116.8

loop_
_geom_bond_atom_site_label_1
_geom_bond_atom_site_label_2
_geom_bond_site_symmetry_2
_geom_bond_distance
_geom_bond_publ_flag
O12 C121 . 1.329(3) ?
O12 C12 . 1.462(3) ?
O7 C71 . 1.323(3) ?
O7 C7 . 1.470(3) ?
C12 C11 . 1.525(3) ?
C12 C13 . 1.534(3) ?
C12 H12 . 0.9800 ?
O3 C31 . 1.328(3) ?
O3 C3 . 1.468(3) ?
C9 C11 . 1.542(3) ?
C9 C8 . 1.551(3) ?
C9 C10 . 1.553(3) ?
C9 H9 . 0.9800 ?
C14 C8 . 1.523(3) ?
C14 C15 . 1.527(3) ?
C14 C13 . 1.545(3) ?
C14 H14 . 0.9800 ?
C8 C7 . 1.519(3) ?
C8 H8 . 0.9800 ?
C3 C2 . 1.507(3) ?
C3 C4 . 1.512(3) ?
C3 H3 . 0.9800 ?
C6 C7 . 1.513(3) ?
C6 C5 . 1.532(3) ?
C6 H6A . 0.9700 ?
C6 H6B . 0.9700 ?
C7 H7 . 0.9800 ?
C13 C18 . 1.539(3) ?
C13 C17 . 1.554(3) ?
C5 C4 . 1.534(3) ?
C5 C10 . 1.547(3) ?
C5 H5 . 0.9800 ?
C11 H11A . 0.9700 ?
C11 H11B . 0.9700 ?
C10 C19 . 1.543(3) ?
C10 C1 . 1.552(3) ?
C17 C20 . 1.544(3) ?
C17 C16 . 1.551(3) ?
C17 H17 . 0.9800 ?
C2 C1 . 1.528(4) ?
C2 H2A . 0.9700 ?
C2 H2B . 0.9700 ?
C18 H18A . 0.9600 ?
C18 H18B . 0.9600 ?
C18 H18C . 0.9600 ?
C15 C16 . 1.536(3) ?
C15 H15A . 0.9700 ?
C15 H15B . 0.9700 ?
C21 C20 . 1.531(3) ?
C21 H21A . 0.9600 ?
C21 H21B . 0.9600 ?
C21 H21C . 0.9600 ?
C1 H1A . 0.9700 ?
C1 H1B . 0.9700 ?
C20 C22 . 1.500(3) yes
C20 H20 . 0.9800 ?
C121 O121 . 1.186(4) ?
C121 H121 . 0.9300 ?
C22 C23 . 1.304(4) yes
C22 H22 . 0.9300 ?
C71 O71 . 1.191(4) ?
C71 H71 . 0.9300 ?
C19 H19A . 0.9600 ?
C19 H19B . 0.9600 ?
C19 H19C . 0.9600 ?
C16 H16A . 0.9700 ?
C16 H16B . 0.9700 ?
C4 H4A . 0.9700 ?
C4 H4B . 0.9700 ?
C23 H23A . 0.9300 ?
C23 H23B . 0.9300 ?
C31 O31 . 1.193(4) ?
C31 H31 . 0.9300 ?

loop_
_geom_hbond_atom_site_label_D
_geom_hbond_atom_site_label_H
_geom_hbond_atom_site_label_A
_geom_hbond_site_symmetry_A
_geom_hbond_distance_DH
_geom_hbond_distance_HA
_geom_hbond_distance_DA
_geom_hbond_angle_DHA
C4 H4A O7 . 0.97 2.35 3.029(3) 126
C12 H12 O121 . 0.98 2.37 2.750(3) 102
C14 H14 O12 . 0.98 2.53 2.929(2) 104
C17 H17 O12 . 0.98 2.43 2.890(3) 108
C31 H31 O31 3_456 0.93 2.49 3.396(4) 166

loop_
_geom_torsion_atom_site_label_1
_geom_torsion_atom_site_label_2
_geom_torsion_atom_site_label_3
_geom_torsion_atom_site_label_4
_geom_torsion
_geom_torsion_publ_flag
C1 C10 C5 C4 51.3(3) yes
C9 C10 C5 C6 55.1(2) yes
C19 C10 C13 C18 3.0(2) ?
C3 O3 C31 O31 3.7(4) ?
C7 O7 C71 O71 -0.9(4) ?
C12 O12 C121 O121 -0.3(4) ?
C13 C17 C20 C21 -57.8(3) ?
C17 C20 C22 C23 -109.7(3) ?
C13 C17 C20 C22 -179.10(18) ?
C13 C17 C20 C21 -57.8(3) ?
C16 C17 C20 C21 -178.9(2) ?
C21 C20 C22 C23 126.7(3) ?

loop_
_cod_related_entry_id
_cod_related_entry_database
_cod_related_entry_code
1 ChemSpider 21107519
